data_1530304
loop_
_publ_author_name
'Ljutin, V.I.'
'Kazak, V.F.'
'Ilyukhin, V.V.'
'Belov, H.V.'

_publ_section_title
;
 Crystal structure of Na Ca H Si O4
;
_journal_name_full 'Doklady Akademii Nauk SSSR'
_journal_page_first 582
_journal_page_last 584
_journal_volume 205
_journal_year 1972
_chemical_formula_sum 'Ca H Na O4 Si'
_chemical_name_systematic 'Na Ca H Si O4'
_space_group_IT_number 20
_symmetry_space_group_name_Hall 'C 2c 2'
_symmetry_space_group_name_H-M 'C 2 2 21'
_cell_angle_alpha 90
_cell_angle_beta 90
_cell_angle_gamma 90
_cell_formula_units_Z 4
_cell_length_a 5.71
_cell_length_b 9.18
_cell_length_c 7.03
_cell_volume 368.497
_citation_journal_id_ASTM DANKAS
_cod_data_source_file Ljutin_DANKAS_1972_147.cif
_cod_data_source_block H1Ca1Na1O4Si1
_cod_original_cell_volume 368.4972
_cod_original_formula_sum 'H1 Ca1 Na1 O4 Si1'
_cod_database_code 1530304

loop_
_symmetry_equiv_pos_as_xyz
x,y,z
-x,-y,z+1/2
x,-y,-z
-x,y,-z+1/2
x+1/2,y+1/2,z
-x+1/2,-y+1/2,z+1/2
x+1/2,-y+1/2,-z
-x+1/2,y+1/2,-z+1/2

loop_
_atom_site_label
_atom_site_type_symbol
_atom_site_fract_x
_atom_site_fract_y
_atom_site_fract_z
_atom_site_occupancy
_atom_site_U_iso_or_equiv
O1 O-2 0.265 0.045 0.256 1 0.0
Ca1 Ca+2 0 0 0 1 0.0
O2 O-2 0.469 0.249 0.063 1 0.0
Si1 Si+4 0.5 0.145 0.25 1 0.0
Na1 Na+1 0 0.317 0.25 1 0.0
